data_1563740
loop_
_publ_author_name
'Abe, Hideki'
'Sato, Akira'
'Tsujii, Naohito'
'Furubayashi, Takao'
'Shimoda, Masahiko'

_publ_section_title
;
 Structural refinement of T2Mo3O8 (T=Mg, Co, Zn and Mn) and anomalous
 valence of trinuclear molybdenum clusters in Mn2Mo3O8
;
_journal_issue 2
_journal_name_full 'Journal of Solid State Chemistry'
_journal_page_first 379
_journal_page_last 384
_journal_paper_doi 10.1016/j.jssc.2009.11.024
_journal_volume 183
_journal_year 2010
_chemical_formula_sum 'Mo3 O8 Zn2'
_chemical_formula_weight 546.56
_space_group_IT_number 186
_space_group_name_Hall 'P 6c -2c'
_space_group_name_H-M_alt 'P 63 m c'
_symmetry_cell_setting hexagonal
_symmetry_space_group_name_H-M 'P 63 m c'
_atom_sites_solution_hydrogens geom
_atom_sites_solution_primary direct
_atom_sites_solution_secondary difmap
_audit_creation_method SHELXL-97
_cell_angle_alpha 90.00
_cell_angle_beta 90.00
_cell_angle_gamma 120.00
_cell_formula_units_Z 2
_cell_length_a 5.7835(2)
_cell_length_b 5.7835(2)
_cell_length_c 9.8996(5)
_cell_measurement_temperature 293(2)
_cell_volume 286.77(2)
_computing_cell_refinement 'SAINT-Plus-NT(Bruker, 1999)'
_computing_data_collection 'SMART-NT(Bruker, 1999)'
_computing_data_reduction 'SAINT-Plus-NT(Bruker, 1999)'
_computing_structure_refinement 'SHELXL-97 (Sheldrick, 1997)'
_diffrn_ambient_temperature 293(2)
_diffrn_measured_fraction_theta_full 0.998
_diffrn_measured_fraction_theta_max 0.998
_diffrn_measurement_device_type 'Bruker SMART APEX CCD area-detector'
_diffrn_measurement_method \w
_diffrn_radiation_monochromator graphite
_diffrn_radiation_source 'fine-focus sealed tube'
_diffrn_radiation_type MoK\a
_diffrn_radiation_wavelength 0.71073
_diffrn_reflns_av_R_equivalents 0.0398
_diffrn_reflns_av_sigmaI/netI 0.0247
_diffrn_reflns_limit_h_max 8
_diffrn_reflns_limit_h_min -10
_diffrn_reflns_limit_k_max 10
_diffrn_reflns_limit_k_min -10
_diffrn_reflns_limit_l_max 18
_diffrn_reflns_limit_l_min -16
_diffrn_reflns_number 4409
_diffrn_reflns_theta_full 41.10
_diffrn_reflns_theta_max 41.10
_diffrn_reflns_theta_min 4.07
_exptl_absorpt_coefficient_mu 14.632
_exptl_absorpt_correction_T_max 0.8004
_exptl_absorpt_correction_T_min 0.2192
_exptl_absorpt_correction_type multi-scan
_exptl_absorpt_process_details 'SADABS; Bruker, 1999)'
_exptl_crystal_colour black
_exptl_crystal_density_diffrn 6.330
_exptl_crystal_density_method 'not measured'
_exptl_crystal_F_000 500
_exptl_crystal_size_max 0.2
_exptl_crystal_size_mid 0.2
_exptl_crystal_size_min 0.2
_refine_diff_density_max 1.889
_refine_diff_density_min -0.895
_refine_diff_density_rms 0.234
_refine_ls_abs_structure_details 'Flack H D (1983), Acta Cryst. A39, 876-881'
_refine_ls_abs_structure_Flack 0.47(3)
_refine_ls_extinction_coef 0.0046(11)
_refine_ls_extinction_expression Fc^*^=kFc[1+0.001xFc^2^\l^3^/sin(2\q)]^-1/4^
_refine_ls_extinction_method SHELXL
_refine_ls_goodness_of_fit_ref 1.092
_refine_ls_hydrogen_treatment mixed
_refine_ls_matrix_type full
_refine_ls_number_parameters 31
_refine_ls_number_reflns 741
_refine_ls_number_restraints 0
_refine_ls_restrained_S_all 1.092
_refine_ls_R_factor_all 0.0270
_refine_ls_R_factor_gt 0.0267
_refine_ls_shift/su_max 0.000
_refine_ls_shift/su_mean 0.000
_refine_ls_structure_factor_coef Fsqd
_refine_ls_weighting_details 'calc w=1/[\s^2^(Fo^2^)+(0.0355P)^2^+1.3937P] where P=(Fo^2^+2Fc^2^)/3'
_refine_ls_weighting_scheme calc
_refine_ls_wR_factor_gt 0.0672
_refine_ls_wR_factor_ref 0.0673
_reflns_number_gt 732
_reflns_number_total 741
_reflns_threshold_expression >2sigma(I)
_cod_data_source_file JSSC-2010-183-379.cif
_cod_data_source_block 4
_cod_original_sg_symbol_H-M P63mc
_cod_database_code 1563740

loop_
_symmetry_equiv_pos_as_xyz
'x, y, z'
'-y, x-y, z'
'-x+y, -x, z'
'-x, -y, z+1/2'
'y, -x+y, z+1/2'
'x-y, x, z+1/2'
'-y, -x, z'
'-x+y, y, z'
'x, x-y, z'
'y, x, z+1/2'
'x-y, -y, z+1/2'
'-x, -x+y, z+1/2'

loop_
_atom_site_label
_atom_site_type_symbol
_atom_site_fract_x
_atom_site_fract_y
_atom_site_fract_z
_atom_site_U_iso_or_equiv
_atom_site_adp_type
_atom_site_occupancy
_atom_site_symmetry_multiplicity
_atom_site_calc_flag
_atom_site_refinement_flags
_atom_site_disorder_assembly
_atom_site_disorder_group
Zn1 Zn 0.3333 0.6667 0.94856(13) 0.01085(19) Uani 1 6 d S . .
Zn2 Zn 0.3333 0.6667 0.51326(12) 0.00785(17) Uani 1 6 d S . .
Mo Mo 0.14596(3) 0.85404(3) 0.2500 0.00718(9) Uani 1 2 d S . .
O1 O 0.0000 0.0000 0.3919(6) 0.0082(9) Uani 1 6 d S . .
O2 O 0.3333 0.6667 0.1452(7) 0.0084(9) Uani 1 6 d S . .
O3 O 0.4884(4) 0.5116(4) 0.3663(4) 0.0098(6) Uani 1 2 d S . .
O4 O 0.1672(4) 0.8328(4) 0.6334(5) 0.0095(5) Uani 1 2 d S . .

loop_
_atom_site_aniso_label
_atom_site_aniso_U_11
_atom_site_aniso_U_22
_atom_site_aniso_U_33
_atom_site_aniso_U_23
_atom_site_aniso_U_13
_atom_site_aniso_U_12
Zn1 0.0116(3) 0.0116(3) 0.0093(4) 0.000 0.000 0.00581(14)
Zn2 0.0068(2) 0.0068(2) 0.0099(4) 0.000 0.000 0.00342(11)
Mo 0.00677(11) 0.00677(11) 0.00833(14) -0.00021(6) 0.00021(6) 0.00363(9)
O1 0.0079(13) 0.0079(13) 0.009(2) 0.000 0.000 0.0039(7)
O2 0.0089(13) 0.0089(13) 0.008(2) 0.000 0.000 0.0045(7)
O3 0.0091(9) 0.0091(9) 0.0094(16) 0.0004(6) -0.0004(6) 0.0033(11)
O4 0.0083(9) 0.0083(9) 0.0102(13) -0.0009(6) 0.0009(6) 0.0029(11)

loop_
_atom_type_symbol
_atom_type_description
_atom_type_scat_dispersion_real
_atom_type_scat_dispersion_imag
_atom_type_scat_source
Zn Zn 0.2839 1.4301 'International Tables Vol C Tables 4.2.6.8 and 6.1.1.4'
Mo Mo -1.6832 0.6857 'International Tables Vol C Tables 4.2.6.8 and 6.1.1.4'
O O 0.0106 0.0060 'International Tables Vol C Tables 4.2.6.8 and 6.1.1.4'

loop_
_geom_angle_atom_site_label_1
_geom_angle_atom_site_label_2
_geom_angle_atom_site_label_3
_geom_angle
_geom_angle_site_symmetry_1
_geom_angle_site_symmetry_3
O2 Zn1 O3 114.51(12) 1_556 6
O2 Zn1 O3 114.51(12) 1_556 5_565
O3 Zn1 O3 104.00(14) 6 5_565
O2 Zn1 O3 114.51(12) 1_556 4_665
O3 Zn1 O3 104.00(14) 6 4_665
O3 Zn1 O3 104.00(14) 5_565 4_665
O4 Zn2 O4 89.6(2) . 3_565
O4 Zn2 O4 89.6(2) . 2_665
O4 Zn2 O4 89.6(2) 3_565 2_665
O4 Zn2 O3 95.77(13) . 3_565
O4 Zn2 O3 172.43(19) 3_565 3_565
O4 Zn2 O3 95.77(13) 2_665 3_565
O4 Zn2 O3 95.77(13) . 2_665
O4 Zn2 O3 95.77(13) 3_565 2_665
O4 Zn2 O3 172.43(19) 2_665 2_665
O3 Zn2 O3 78.41(17) 3_565 2_665
O4 Zn2 O3 172.43(18) . .
O4 Zn2 O3 95.77(13) 3_565 .
O4 Zn2 O3 95.77(13) 2_665 .
O3 Zn2 O3 78.41(17) 3_565 .
O3 Zn2 O3 78.41(17) 2_665 .
O4 Mo O4 95.7(3) 5_454 6_664
O4 Mo O1 100.29(12) 5_454 1_565
O4 Mo O1 100.29(12) 6_664 1_565
O4 Mo O3 166.63(13) 5_454 2_665
O4 Mo O3 90.91(18) 6_664 2_665
O1 Mo O3 89.89(14) 1_565 2_665
O4 Mo O3 90.91(18) 5_454 3_565
O4 Mo O3 166.63(13) 6_664 3_565
O1 Mo O3 89.89(14) 1_565 3_565
O3 Mo O3 80.4(2) 2_665 3_565
O4 Mo O2 89.65(15) 5_454 .
O4 Mo O2 89.65(15) 6_664 .
O1 Mo O2 165.1(2) 1_565 .
O3 Mo O2 78.77(15) 2_665 .
O3 Mo O2 78.77(15) 3_565 .
O4 Mo Mo 49.67(9) 5_454 3_465
O4 Mo Mo 95.42(10) 6_664 3_465
O1 Mo Mo 51.35(10) 1_565 3_465
O3 Mo Mo 141.23(8) 2_665 3_465
O3 Mo Mo 97.73(10) 3_565 3_465
O2 Mo Mo 139.29(10) . 3_465
O4 Mo Mo 95.42(10) 5_454 2_675
O4 Mo Mo 49.67(9) 6_664 2_675
O1 Mo Mo 51.35(10) 1_565 2_675
O3 Mo Mo 97.73(10) 2_665 2_675
O3 Mo Mo 141.23(8) 3_565 2_675
O2 Mo Mo 139.29(10) . 2_675
Mo Mo Mo 60.0 3_465 2_675
Mo O1 Mo 77.3(2) 3_455 1_545
Mo O1 Mo 77.3(2) 3_455 2_665
Mo O1 Mo 77.3(2) 1_545 2_665
Zn1 O2 Mo 118.93(16) 1_554 .
Zn1 O2 Mo 118.93(16) 1_554 3_565
Mo O2 Mo 98.6(2) . 3_565
Zn1 O2 Mo 118.93(16) 1_554 2_665
Mo O2 Mo 98.6(2) . 2_665
Mo O2 Mo 98.6(2) 3_565 2_665
Zn1 O3 Mo 119.83(12) 4_664 2_665
Zn1 O3 Mo 119.83(12) 4_664 3_565
Mo O3 Mo 102.47(17) 2_665 3_565
Zn1 O3 Zn2 112.37(18) 4_664 .
Mo O3 Zn2 99.34(14) 2_665 .
Mo O3 Zn2 99.34(14) 3_565 .
Mo O4 Mo 80.66(17) 6_665 5_455
Mo O4 Zn2 137.37(11) 6_665 .
Mo O4 Zn2 137.37(11) 5_455 .

loop_
_geom_bond_atom_site_label_1
_geom_bond_atom_site_label_2
_geom_bond_distance
_geom_bond_site_symmetry_2
Zn1 O2 1.947(7) 1_556
Zn1 O3 1.963(4) 6
Zn1 O3 1.963(4) 5_565
Zn1 O3 1.963(4) 4_665
Zn2 O4 2.045(4) .
Zn2 O4 2.045(4) 3_565
Zn2 O4 2.045(4) 2_665
Zn2 O3 2.128(4) 3_565
Zn2 O3 2.128(4) 2_665
Zn2 O3 2.128(4) .
Mo O4 1.957(3) 5_454
Mo O4 1.957(3) 6_664
Mo O1 2.027(4) 1_565
Mo O3 2.085(2) 2_665
Mo O3 2.085(2) 3_565
Mo O2 2.145(3) .
Mo Mo 2.5325(6) 3_465
Mo Mo 2.5325(6) 2_675
O1 Mo 2.027(4) 3_455
O1 Mo 2.027(4) 1_545
O1 Mo 2.027(4) 2_665
O2 Zn1 1.947(7) 1_554
O2 Mo 2.145(3) 3_565
O2 Mo 2.145(3) 2_665
O3 Zn1 1.963(4) 4_664
O3 Mo 2.085(2) 2_665
O3 Mo 2.085(2) 3_565
O4 Mo 1.957(3) 6_665
O4 Mo 1.957(3) 5_455
